data_9004673
loop_
_publ_author_name
'Krivovichev, S. V.'
'Burns, P. C.'

_publ_section_title
;
 Crystal chemistry of uranyl molybdates. VI. New uranyl molybdate units in
 the structures of Cs4[(UO2)3O(MoO4)2(MoO5)] and Cs6[(UO2)(MoO4)4]
;
_journal_name_full 'The Canadian Mineralogist'
_journal_page_first 201
_journal_page_last 209
_journal_paper_doi 10.2113/gscanmin.40.1.201
_journal_volume 40
_journal_year 2002
_chemical_formula_structural Cs6[(UO2)(MoO4)4]
_chemical_formula_sum 'Cs6 Mo4 O18 U'
_space_group_IT_number 2
_symmetry_space_group_name_Hall '-P 1'
_symmetry_space_group_name_H-M 'P -1'
_cell_angle_alpha 102.713
_cell_angle_beta 95.281
_cell_angle_gamma 106.182
_cell_length_a 11.613
_cell_length_b 12.545
_cell_length_c 14.466
_cell_formula_units_Z 3
_cell_volume 1947.728
_database_code_amcsd 0005766
_exptl_crystal_density_diffrn 4.366
_cod_original_cell_volume 1947.729
_cod_original_formula_sum 'U Mo4 Cs6 O18'
_cod_database_code 9004673
_amcsd_formula_title Cs6[(UO2)(MoO4)4]

loop_
_space_group_symop_operation_xyz
x,y,z
-x,-y,-z

loop_
_atom_site_aniso_label
_atom_site_aniso_U_11
_atom_site_aniso_U_22
_atom_site_aniso_U_33
_atom_site_aniso_U_12
_atom_site_aniso_U_13
_atom_site_aniso_U_23
U(1) 0.01990 0.02130 0.01750 0.00820 0.00440 0.00500
U(2) 0.01950 0.01800 0.02330 0.00680 0.00440 0.00590
Mo(1) 0.01700 0.02370 0.02580 0.00810 0.00430 0.00750
Mo(2) 0.01790 0.02020 0.02850 0.00520 0.00320 0.00730
Mo(3) 0.03070 0.02860 0.01680 0.00930 0.00430 0.00440
Mo(4) 0.02150 0.03510 0.02440 0.00710 0.00350 0.00860
Mo(5) 0.03450 0.03040 0.01760 0.01200 0.00560 0.00500
Mo(6) 0.02260 0.02990 0.02720 0.00730 0.00450 0.01030
Cs(1) 0.02180 0.03360 0.02530 0.00860 0.00320 0.00710
Cs(2) 0.02380 0.03030 0.02790 0.00880 0.00590 0.00730
Cs(3) 0.02940 0.03480 0.03600 0.00760 0.00160 0.00580
Cs(4) 0.02920 0.03740 0.03750 0.00960 0.00380 0.01100
Cs(5) 0.03060 0.04860 0.02960 0.01370 0.00410 0.01080
Cs(6) 0.03560 0.05080 0.03170 0.01850 0.00590 0.00130
Cs(7) 0.03700 0.03330 0.03770 0.01430 0.01010 0.00960
Cs(8) 0.04320 0.03190 0.03760 0.01050 0.00670 0.00490
Cs(9) 0.05520 0.03200 0.03500 0.01810 0.00160 0.00970
O(1) 0.02500 0.02900 0.00700 0.01000 -0.00800 0.00500
O(2) 0.03600 0.03600 0.03400 0.01900 0.00500 0.02000
O(3) 0.03300 0.04800 0.03700 0.02300 0.00900 0.00600
O(4) 0.04000 0.04800 0.02200 0.01800 -0.00200 0.00000
O(5) 0.03600 0.02900 0.06000 0.01600 0.00100 0.01200
O(6) 0.04100 0.04200 0.03900 0.01400 0.01900 0.00900
O(7) 0.01800 0.02800 0.03000 -0.00200 0.00300 0.00500
O(8) 0.04600 0.02800 0.03600 0.01400 0.00900 0.00000
O(9) 0.03800 0.01900 0.03000 0.00400 0.00400 0.00100
O(10) 0.03400 0.04300 0.03000 0.01300 0.01100 -0.00800
O(11) 0.03900 0.04400 0.02900 0.01400 0.01800 0.01100
O(12) 0.02500 0.03400 0.03500 0.00400 -0.00200 0.01200
O(13) 0.04400 0.04300 0.03500 0.01600 0.01700 0.01900
O(14) 0.09000 0.05200 0.05000 0.04400 0.01200 0.01000
O(15) 0.04300 0.04600 0.03900 0.01800 0.01300 0.01200
O(16) 0.03000 0.03700 0.07000 0.00400 0.01700 0.01000
O(17) 0.03800 0.04600 0.03300 0.01600 0.01500 0.01100
O(18) 0.03600 0.06400 0.03400 0.01600 0.01000 0.02000
O(19) 0.02100 0.05300 0.07000 0.00000 -0.00400 0.01600
O(20) 0.04000 0.06100 0.06000 0.02500 0.02100 0.02800
O(21) 0.03000 0.06400 0.05200 0.00800 0.00600 0.04300
O(22) 0.06300 0.11000 0.02100 0.03300 -0.00600 0.00500
O(23) 0.10000 0.10000 0.02400 0.04000 -0.02400 -0.00700
O(24) 0.04100 0.03500 0.04100 0.00500 0.01300 0.00700
O(25) 0.14000 0.04000 0.03700 0.05700 0.04200 0.01200
O(26) 0.05700 0.03200 0.03700 0.02100 0.00900 0.00600
O(27) 0.03400 0.04300 0.07000 0.00300 0.00800 -0.01100

loop_
_atom_site_label
_atom_site_fract_x
_atom_site_fract_y
_atom_site_fract_z
_atom_site_U_iso_or_equiv
U(1) 0.49766 0.75078 0.49960 0.01910
U(2) 0.00000 0.00000 0.00000 0.01990
Mo(1) 0.80260 0.19340 -0.02500 0.02160
Mo(2) 0.80050 0.68840 -0.02650 0.02220
Mo(3) 0.59750 0.21770 0.24680 0.02550
Mo(4) 0.16050 0.66230 0.42130 0.02720
Mo(5) 0.58030 0.71580 0.24400 0.02720
Mo(6) 0.16920 0.17660 0.43940 0.02620
Cs(1) 0.62409 0.91593 0.05655 0.02700
Cs(2) 0.37111 0.58264 -0.06254 0.02720
Cs(3) 0.62299 0.07383 -0.29694 0.03460
Cs(4) 0.62220 0.58160 -0.29980 0.03470
Cs(5) 0.96117 0.26020 0.25343 0.03590
Cs(6) 0.96309 0.83270 0.25071 0.03980
Cs(7) 0.22546 0.96973 0.58646 0.03490
Cs(8) 0.21370 0.47257 0.59664 0.03840
Cs(9) 0.06960 0.55393 0.13668 0.04000
O(1) 0.06190 0.04540 0.12910 0.02000
O(2) 0.87020 0.10410 0.03380 0.03200
O(3) 0.44180 0.87270 0.52000 0.03800
O(4) 0.30720 0.13300 0.42650 0.03800
O(5) 0.85780 0.61330 0.04410 0.04100
O(6) 0.30460 0.63240 0.42390 0.04000
O(7) 0.86380 0.84230 0.02330 0.02800
O(8) 0.55230 0.62970 0.47990 0.03700
O(9) 0.86200 0.33810 0.03890 0.03100
O(10) 0.83950 0.65040 -0.13990 0.03800
O(11) 0.54270 0.78110 0.35940 0.03600
O(12) 0.17840 0.30040 0.40060 0.03200
O(13) 0.54980 0.27830 0.35690 0.03800
O(14) 0.61800 0.59400 0.24500 0.06000
O(15) 0.64900 0.14510 -0.02980 0.04100
O(16) 0.64750 0.64800 -0.03200 0.04800
O(17) 0.83940 0.18830 -0.13980 0.03800
O(18) 0.14610 0.20300 0.55970 0.04300
O(19) 0.04060 0.07000 0.36900 0.05300
O(20) 0.70200 0.81500 0.21840 0.04800
O(21) 0.16730 0.77800 0.37350 0.04500
O(22) 0.48000 0.19200 0.15570 0.06500
O(23) 0.45500 0.68600 0.15400 0.07900
O(24) 0.72500 0.32220 0.22850 0.04000
O(25) 0.63900 0.09500 0.24920 0.06200
O(26) 0.12400 0.69050 0.53560 0.04100
O(27) 0.04700 0.54420 0.34200 0.05400

loop_
_cod_related_entry_id
_cod_related_entry_database
_cod_related_entry_code
1 AMCSD 0005766
